data_7059248
loop_
_publ_author_name
'Li, Ling'
'Gou, Jian'
'Wu, Dong-Fang'
'Wang, Yun-Juan'
'Duan, Yao-Yao'
'Chen, Huan-Huan'
'Gao, Hong-Ling'
'Cui, Jian-Zhong'

_publ_section_title
;
 Near-infrared luminescence and magnetic properties of dinuclear rare
 earth complexes modulated by \b-diketone co-ligands
;
_journal_issue 10
_journal_name_full 'New Journal of Chemistry'
_journal_page_first 3912
_journal_page_last 3921
_journal_paper_doi 10.1039/D0NJ00164C
_journal_volume 44
_journal_year 2020
_chemical_formula_sum 'C51 H66 Dy2 N6 O15'
_chemical_formula_weight 1328.09
_space_group_crystal_system triclinic
_space_group_IT_number 2
_space_group_name_Hall '-P 1'
_space_group_name_H-M_alt 'P -1'
_atom_sites_solution_hydrogens mixed
_audit_creation_method SHELXL-2018/3
_audit_update_record
;
2019-07-21 deposited with the CCDC.	2020-01-28 downloaded from the CCDC.
;
_cell_angle_alpha 76.90(3)
_cell_angle_beta 68.64(3)
_cell_angle_gamma 77.65(3)
_cell_formula_units_Z 2
_cell_length_a 13.630(3)
_cell_length_b 13.650(3)
_cell_length_c 17.230(3)
_cell_measurement_reflns_used 6562
_cell_measurement_temperature 113(2)
_cell_measurement_theta_max 27.9223
_cell_measurement_theta_min 1.5480
_cell_volume 2877.1(12)
_computing_cell_refinement crystalclear
_computing_data_collection crystalclear
_computing_data_reduction crystalclear
_computing_molecular_graphics 'Bruker SHELXTL'
_computing_publication_material 'Bruker SHELXTL'
_computing_structure_refinement 'SHELXL-97 (Sheldrick, 1997)'
_computing_structure_solution 'SHELXS-97 (Sheldrick, 1990)'
_diffrn_ambient_temperature 113(2)
_diffrn_measured_fraction_theta_full 0.997
_diffrn_measured_fraction_theta_max 0.997
_diffrn_measurement_device_type 'rigaku saturn'
_diffrn_measurement_method '\w scans'
_diffrn_radiation_type MoK\a
_diffrn_radiation_wavelength 0.71073
_diffrn_reflns_av_R_equivalents 0.0609
_diffrn_reflns_av_unetI/netI 0.0838
_diffrn_reflns_Laue_measured_fraction_full 0.997
_diffrn_reflns_Laue_measured_fraction_max 0.997
_diffrn_reflns_limit_h_max 16
_diffrn_reflns_limit_h_min -16
_diffrn_reflns_limit_k_max 16
_diffrn_reflns_limit_k_min -16
_diffrn_reflns_limit_l_max 20
_diffrn_reflns_limit_l_min -20
_diffrn_reflns_number 26875
_diffrn_reflns_point_group_measured_fraction_full 0.997
_diffrn_reflns_point_group_measured_fraction_max 0.997
_diffrn_reflns_theta_full 25.020
_diffrn_reflns_theta_max 25.020
_diffrn_reflns_theta_min 1.286
_diffrn_standards_decay_% 0
_diffrn_standards_interval_count 0
_diffrn_standards_interval_time 0
_diffrn_standards_number 0
_exptl_absorpt_coefficient_mu 2.644
_exptl_absorpt_correction_T_max 1
_exptl_absorpt_correction_T_min 0.8263
_exptl_absorpt_correction_type multi-scan
_exptl_absorpt_process_details crystalclear
_exptl_crystal_density_diffrn 1.533
_exptl_crystal_F_000 1332
_exptl_crystal_size_max 0.200
_exptl_crystal_size_mid 0.180
_exptl_crystal_size_min 0.120
_refine_diff_density_max 2.177
_refine_diff_density_min -1.784
_refine_diff_density_rms 0.213
_refine_ls_extinction_method none
_refine_ls_goodness_of_fit_ref 1.071
_refine_ls_hydrogen_treatment mixed
_refine_ls_matrix_type full
_refine_ls_number_parameters 684
_refine_ls_number_reflns 10129
_refine_ls_number_restraints 37
_refine_ls_restrained_S_all 1.072
_refine_ls_R_factor_all 0.0796
_refine_ls_R_factor_gt 0.0614
_refine_ls_shift/su_max 0.003
_refine_ls_shift/su_mean 0.000
_refine_ls_structure_factor_coef Fsqd
_refine_ls_weighting_details 'w=1/[\s^2^(Fo^2^)+(0.0956P)^2^+0.4153P] where P=(Fo^2^+2Fc^2^)/3'
_refine_ls_weighting_scheme calc
_refine_ls_wR_factor_gt 0.1560
_refine_ls_wR_factor_ref 0.1773
_reflns_Friedel_coverage 0.000
_reflns_number_gt 8074
_reflns_number_total 10129
_reflns_threshold_expression 'I > 2\s(I)'
_cod_data_source_file d0nj00164c2.cif
_cod_data_source_block shelxl
_cod_depositor_comments
;
The following automatic conversions were performed:

data item '_exptl_absorpt_correction_type' value 'MULTI-SCAN' was
changed to 'multi-scan' in accordance with the
/home/data/users/saulius/crontab/automatic-downloads/rss-feeds/RSC/lib/dictionaries/cif_core.dic
dictionary named 'cif_core.dic' version 2.4.2 last updated on
2011-04-26.

Automatic conversion script
Id: cif_fix_values 7556 2019-12-06 15:28:31Z antanas 

 Adding full bibliography for 7059248--7059254.cif.

 Adding full bibliography for 7059248--7059254.cif.
;
_cod_original_cell_volume 2877.2(12)
_cod_database_code 7059248
_shelx_shelxl_version_number 2018/3
_shelx_space_group_comment
;
The symmetry employed for this shelxl refinement is uniquely defined
by the following loop, which should always be used as a source of
symmetry information in preference to the above space-group names.
They are only intended as comments.
;
_shelx_estimated_absorpt_t_min 0.620
_shelx_estimated_absorpt_t_max 0.742

loop_
_space_group_symop_operation_xyz
'x, y, z'
'-x, -y, -z'

loop_
_atom_site_label
_atom_site_type_symbol
_atom_site_fract_x
_atom_site_fract_y
_atom_site_fract_z
_atom_site_U_iso_or_equiv
_atom_site_adp_type
_atom_site_occupancy
_atom_site_site_symmetry_order
_atom_site_calc_flag
_atom_site_refinement_flags_posn
_atom_site_refinement_flags_adp
Dy1 Dy 0.74040(3) 0.75596(3) 1.07222(2) 0.02505(14) Uani 1 1 d . .
Dy2 Dy 0.77600(3) 0.86497(3) 0.85474(2) 0.02528(14) Uani 1 1 d . .
O1 O 0.5946(4) 0.7984(4) 1.1871(3) 0.0267(13) Uani 1 1 d . .
O2 O 0.7154(5) 0.7249(4) 0.9552(4) 0.0294(13) Uani 1 1 d . .
O3 O 0.8150(5) 0.6959(5) 0.7991(4) 0.0357(15) Uani 1 1 d . .
O4 O 0.6329(5) 0.8355(4) 0.8133(4) 0.0283(13) Uani 1 1 d . .
O5 O 0.6885(4) 0.9066(4) 0.9935(3) 0.0221(12) Uani 1 1 d . .
O6 O 0.7604(5) 0.9210(4) 1.1119(4) 0.0286(13) Uani 1 1 d . .
O7 O 0.7974(5) 0.9425(5) 0.7175(4) 0.0356(15) Uani 1 1 d . .
O8 O 0.8380(5) 1.0123(5) 0.8421(4) 0.0326(14) Uani 1 1 d . .
O9 O 0.9558(5) 0.8254(5) 0.7735(4) 0.0371(15) Uani 1 1 d . .
O10 O 0.8877(5) 0.8074(4) 0.9508(4) 0.0303(14) Uani 1 1 d . .
O11 O 0.8135(5) 0.6980(5) 1.1779(4) 0.0388(16) Uani 1 1 d . .
O12 O 0.8289(5) 0.5961(5) 1.0540(4) 0.0413(16) Uani 1 1 d . .
N1 N 0.6244(7) 0.7417(7) 1.3530(5) 0.047(2) Uani 1 1 d . .
H1A H 0.665305 0.736649 1.300671 0.056 Uiso 1 1 calc R U
H1B H 0.652649 0.746107 1.390397 0.056 Uiso 1 1 calc R U
N2 N 0.5223(6) 0.6540(5) 1.1986(4) 0.0297(16) Uani 1 1 d . .
N3 N 0.5935(5) 0.6521(5) 1.1166(4) 0.0254(15) Uani 1 1 d . .
N4 N 0.5369(7) 0.7212(6) 0.7574(5) 0.043(2) Uani 1 1 d . .
H4A H 0.524459 0.664797 0.748459 0.051 Uiso 1 1 calc R U
H4B H 0.569742 0.718595 0.793488 0.051 Uiso 1 1 calc R U
N5 N 0.5572(5) 1.0001(5) 0.8150(4) 0.0261(16) Uani 1 1 d D .
H5 H 0.503(5) 1.052(4) 0.817(5) 0.031 Uiso 1 1 d D U
N6 N 0.6102(5) 1.0014(5) 0.8690(5) 0.0264(16) Uani 1 1 d . .
C1 C 0.5161(8) 0.7429(7) 1.3764(5) 0.033(2) Uani 1 1 d . .
C2 C 0.4536(9) 0.7466(7) 1.4621(6) 0.044(3) Uani 1 1 d . .
H2 H 0.485952 0.750579 1.501540 0.053 Uiso 1 1 calc R U
C3 C 0.3470(9) 0.7445(7) 1.4876(6) 0.046(3) Uani 1 1 d . .
H3 H 0.305608 0.747894 1.545055 0.055 Uiso 1 1 calc R U
C4 C 0.2978(9) 0.7376(9) 1.4333(7) 0.054(3) Uani 1 1 d . .
H4 H 0.223288 0.736138 1.452890 0.064 Uiso 1 1 calc R U
C5 C 0.3584(7) 0.7327(7) 1.3479(6) 0.036(2) Uani 1 1 d . .
H5A H 0.325374 0.727091 1.309464 0.043 Uiso 1 1 calc R U
C6 C 0.4671(7) 0.7363(6) 1.3208(5) 0.0277(19) Uani 1 1 d . .
C7 C 0.5299(7) 0.7299(6) 1.2299(5) 0.0288(19) Uani 1 1 d . .
C8 C 0.5847(7) 0.5833(7) 1.0798(5) 0.031(2) Uani 1 1 d . .
H8 H 0.533386 0.539270 1.111737 0.037 Uiso 1 1 calc R U
C9 C 0.6461(7) 0.5677(7) 0.9948(5) 0.032(2) Uani 1 1 d . .
C10 C 0.6385(8) 0.4798(8) 0.9674(7) 0.045(3) Uani 1 1 d . .
H10 H 0.594339 0.432736 1.006464 0.053 Uiso 1 1 calc R U
C11 C 0.6915(9) 0.4606(8) 0.8880(7) 0.052(3) Uani 1 1 d . .
H11 H 0.689549 0.398147 0.873426 0.062 Uiso 1 1 calc R U
C12 C 0.7482(8) 0.5319(8) 0.8282(6) 0.040(2) Uani 1 1 d . .
H12 H 0.781041 0.521494 0.771136 0.048 Uiso 1 1 calc R U
C13 C 0.7569(7) 0.6190(7) 0.8522(6) 0.031(2) Uani 1 1 d . .
C14 C 0.7053(7) 0.6402(6) 0.9354(6) 0.0265(19) Uani 1 1 d . .
C15 C 0.8595(9) 0.6900(9) 0.7097(6) 0.054(3) Uani 1 1 d . .
H15A H 0.911392 0.628209 0.700978 0.081 Uiso 1 1 calc R U
H15B H 0.894795 0.749687 0.679159 0.081 Uiso 1 1 calc R U
H15C H 0.802265 0.688291 0.688563 0.081 Uiso 1 1 calc R U
C16 C 0.5052(7) 0.8125(7) 0.7155(5) 0.0290(19) Uani 1 1 d . .
C17 C 0.4529(8) 0.8155(8) 0.6582(6) 0.040(2) Uani 1 1 d . .
H17 H 0.438069 0.753634 0.651475 0.048 Uiso 1 1 calc R U
C18 C 0.4223(7) 0.9049(8) 0.6114(6) 0.039(2) Uani 1 1 d . .
H18 H 0.385075 0.904279 0.574454 0.047 Uiso 1 1 calc R U
C19 C 0.4460(7) 0.9968(7) 0.6182(6) 0.034(2) Uani 1 1 d . .
H19 H 0.429010 1.058213 0.583666 0.041 Uiso 1 1 calc R U
C20 C 0.4953(7) 0.9964(7) 0.6771(5) 0.034(2) Uani 1 1 d . .
H20 H 0.509418 1.058630 0.683968 0.040 Uiso 1 1 calc R U
C21 C 0.5238(7) 0.9060(7) 0.7255(5) 0.0294(19) Uani 1 1 d . .
C22 C 0.5753(6) 0.9118(6) 0.7858(5) 0.0248(18) Uani 1 1 d . .
C23 C 0.5779(6) 1.0769(6) 0.9108(5) 0.0243(18) Uani 1 1 d . .
H23 H 0.524512 1.129358 0.899080 0.029 Uiso 1 1 calc R U
C24 C 0.6206(6) 1.0836(6) 0.9745(5) 0.0242(18) Uani 1 1 d . .
C25 C 0.6040(7) 1.1791(7) 1.0018(6) 0.031(2) Uani 1 1 d . .
H25 H 0.566784 1.237244 0.976955 0.037 Uiso 1 1 calc R U
C26 C 0.6409(7) 1.1870(7) 1.0625(6) 0.035(2) Uani 1 1 d . .
H26 H 0.630905 1.251320 1.078937 0.042 Uiso 1 1 calc R U
C27 C 0.6933(7) 1.1029(7) 1.1013(5) 0.0288(19) Uani 1 1 d . .
H27 H 0.717362 1.109519 1.144891 0.035 Uiso 1 1 calc R U
C28 C 0.7102(6) 1.0108(6) 1.0769(5) 0.0238(18) Uani 1 1 d . .
C29 C 0.6746(6) 0.9983(6) 1.0134(5) 0.0235(18) Uani 1 1 d . .
C30 C 0.7920(8) 0.9262(7) 1.1810(6) 0.037(2) Uani 1 1 d . .
H30A H 0.840997 0.976327 1.163158 0.055 Uiso 1 1 calc R U
H30B H 0.827669 0.859374 1.199389 0.055 Uiso 1 1 calc R U
H30C H 0.728975 0.946404 1.227830 0.055 Uiso 1 1 calc R U
C31 C 0.8578(9) 1.0271(9) 0.5784(6) 0.050(3) Uani 1 1 d . .
H31A H 0.898467 0.964015 0.558367 0.075 Uiso 1 1 calc R U
H31B H 0.897373 1.083868 0.546903 0.075 Uiso 1 1 calc R U
H31C H 0.788722 1.039730 0.569714 0.075 Uiso 1 1 calc R U
C32 C 0.8406(7) 1.0176(8) 0.6711(5) 0.034(2) Uani 1 1 d . .
C33 C 0.8759(8) 1.0886(8) 0.6962(6) 0.043(2) Uani 1 1 d . .
H33 H 0.906914 1.142283 0.654750 0.052 Uiso 1 1 calc R U
C34 C 0.8681(7) 1.0852(7) 0.7819(6) 0.034(2) Uani 1 1 d . .
C35 C 0.9003(10) 1.1712(8) 0.8051(7) 0.056(3) Uani 1 1 d . .
H35A H 0.845151 1.192661 0.855964 0.084 Uiso 1 1 calc R U
H35B H 0.908535 1.228604 0.758435 0.084 Uiso 1 1 calc R U
H35C H 0.967925 1.147938 0.816034 0.084 Uiso 1 1 calc R U
C36 C 1.1364(9) 0.8391(13) 0.6965(8) 0.078(4) Uani 1 1 d . .
H36A H 1.154936 0.773993 0.675967 0.118 Uiso 1 1 calc R U
H36B H 1.197848 0.854260 0.705971 0.118 Uiso 1 1 calc R U
H36C H 1.116350 0.893096 0.654323 0.118 Uiso 1 1 calc R U
C37 C 1.0418(8) 0.8329(8) 0.7803(7) 0.046(3) Uani 1 1 d . .
C38 C 1.0572(7) 0.8385(7) 0.8552(7) 0.043(3) Uani 1 1 d . .
H38 H 1.123656 0.854797 0.850632 0.052 Uiso 1 1 calc R U
C39 C 0.9837(7) 0.8221(7) 0.9350(6) 0.036(2) Uani 1 1 d . .
C40 C 1.0155(8) 0.8225(9) 1.0083(7) 0.051(3) Uani 1 1 d . .
H40A H 0.985097 0.887120 1.029346 0.076 Uiso 1 1 calc R U
H40B H 1.093312 0.814223 0.991120 0.076 Uiso 1 1 calc R U
H40C H 0.989136 0.766327 1.053156 0.076 Uiso 1 1 calc R U
C41 C 0.8931(11) 0.6161(10) 1.2808(8) 0.070(4) Uani 1 1 d . .
H41A H 0.907084 0.684091 1.279225 0.105 Uiso 1 1 calc R U
H41B H 0.956465 0.566448 1.281703 0.105 Uiso 1 1 calc R U
H41C H 0.833097 0.598469 1.331640 0.105 Uiso 1 1 calc R U
C42 C 0.8665(7) 0.6148(7) 1.2043(6) 0.039(2) Uani 1 1 d . .
C43 C 0.8942(9) 0.5280(8) 1.1671(7) 0.054(3) Uani 1 1 d . .
H43 H 0.930613 0.469083 1.191834 0.065 Uiso 1 1 calc R U
C44 C 0.8721(8) 0.5223(7) 1.0960(7) 0.047(3) Uani 1 1 d . .
C45 C 0.8990(11) 0.4199(9) 1.0644(9) 0.078(4) Uani 1 1 d . .
H45A H 0.859775 0.369660 1.108668 0.117 Uiso 1 1 calc R U
H45B H 0.975630 0.396365 1.050314 0.117 Uiso 1 1 calc R U
H45C H 0.878708 0.428309 1.013933 0.117 Uiso 1 1 calc R U
O13 O 0.7040(9) 0.7476(7) 0.4912(6) 0.077(3) Uani 1 1 d . .
H13 H 0.736835 0.691589 0.506743 0.116 Uiso 1 1 calc R U
C46 C 0.7445(11) 0.8261(11) 0.5028(8) 0.067(3) Uani 1 1 d . U
H46A H 0.773117 0.802681 0.550152 0.080 Uiso 1 1 calc R U
H46B H 0.687027 0.883921 0.517133 0.080 Uiso 1 1 calc R U
C47 C 0.8277(18) 0.8582(18) 0.4266(14) 0.150(9) Uani 1 1 d . U
H47A H 0.897145 0.827789 0.432466 0.226 Uiso 1 1 calc R U
H47B H 0.822185 0.932417 0.416552 0.226 Uiso 1 1 calc R U
H47C H 0.820530 0.836112 0.378852 0.226 Uiso 1 1 calc R U
O14 O 0.4575(6) 0.4778(5) 0.3092(4) 0.0446(17) Uani 1 1 d . .
H14 H 0.456480 0.536882 0.281343 0.067 Uiso 1 1 calc R U
C48 C 0.5060(10) 0.4708(9) 0.3716(8) 0.058(3) Uani 1 1 d . U
H48A H 0.485877 0.410555 0.415070 0.070 Uiso 1 1 calc R U
H48B H 0.476314 0.531541 0.399633 0.070 Uiso 1 1 calc R U
C49 C 0.6224(11) 0.4630(11) 0.3397(10) 0.083(4) Uani 1 1 d . U
H49A H 0.651909 0.418726 0.296597 0.125 Uiso 1 1 calc R U
H49B H 0.650303 0.434290 0.386380 0.125 Uiso 1 1 calc R U
H49C H 0.642922 0.530736 0.314829 0.125 Uiso 1 1 calc R U
O15 O 0.7400(7) 0.5757(6) 0.6027(5) 0.059(2) Uani 1 1 d . .
H15 H 0.676830 0.565265 0.616635 0.088 Uiso 1 1 calc R U
C50 C 0.8099(12) 0.5014(12) 0.5537(10) 0.080(4) Uani 1 1 d . U
H50A H 0.767082 0.464838 0.537196 0.097 Uiso 1 1 calc R U
H50B H 0.857816 0.536543 0.501225 0.097 Uiso 1 1 calc R U
C51 C 0.8726(15) 0.4296(15) 0.5966(12) 0.118(6) Uani 1 1 d . U
H51A H 0.911129 0.465391 0.616967 0.177 Uiso 1 1 calc R U
H51B H 0.923683 0.385356 0.557775 0.177 Uiso 1 1 calc R U
H51C H 0.826272 0.388396 0.644620 0.177 Uiso 1 1 calc R U

loop_
_atom_site_aniso_label
_atom_site_aniso_U_11
_atom_site_aniso_U_22
_atom_site_aniso_U_33
_atom_site_aniso_U_23
_atom_site_aniso_U_13
_atom_site_aniso_U_12
Dy1 0.0272(2) 0.0186(2) 0.0310(3) -0.00268(17) -0.01373(18) -0.00069(16)
Dy2 0.0246(2) 0.0220(2) 0.0283(3) -0.00351(17) -0.00884(17) -0.00193(16)
O1 0.032(3) 0.019(3) 0.026(3) -0.003(2) -0.006(3) -0.003(2)
O2 0.040(3) 0.024(3) 0.035(3) -0.008(3) -0.022(3) -0.006(3)
O3 0.044(4) 0.036(4) 0.027(3) -0.011(3) -0.010(3) -0.003(3)
O4 0.032(3) 0.024(3) 0.034(3) -0.003(3) -0.018(3) -0.003(3)
O5 0.019(3) 0.013(3) 0.038(3) 0.000(2) -0.015(2) -0.003(2)
O6 0.036(3) 0.021(3) 0.033(3) 0.002(2) -0.021(3) -0.002(3)
O7 0.043(4) 0.037(4) 0.021(3) 0.004(3) -0.008(3) -0.007(3)
O8 0.027(3) 0.030(4) 0.038(4) -0.007(3) -0.008(3) -0.002(3)
O9 0.021(3) 0.044(4) 0.046(4) -0.017(3) -0.007(3) 0.001(3)
O10 0.027(3) 0.027(3) 0.036(3) -0.002(3) -0.010(3) -0.006(3)
O11 0.052(4) 0.026(3) 0.042(4) 0.003(3) -0.028(3) 0.000(3)
O12 0.044(4) 0.029(4) 0.055(4) -0.007(3) -0.023(3) -0.002(3)
N1 0.049(5) 0.062(6) 0.037(5) -0.003(4) -0.026(4) -0.007(4)
N2 0.038(4) 0.027(4) 0.025(4) -0.006(3) -0.009(3) -0.008(3)
N3 0.023(4) 0.017(4) 0.036(4) -0.002(3) -0.009(3) -0.007(3)
N4 0.065(6) 0.016(4) 0.057(5) -0.007(4) -0.032(5) -0.008(4)
N5 0.027(4) 0.019(4) 0.033(4) -0.004(3) -0.016(3) 0.005(3)
N6 0.025(4) 0.017(4) 0.043(4) -0.003(3) -0.020(3) 0.000(3)
C1 0.045(6) 0.021(5) 0.027(5) -0.003(4) -0.007(4) -0.003(4)
C2 0.066(7) 0.027(5) 0.036(6) 0.000(4) -0.019(5) -0.003(5)
C3 0.061(7) 0.032(6) 0.033(6) -0.006(4) -0.002(5) -0.006(5)
C4 0.045(6) 0.056(7) 0.046(7) -0.004(5) 0.003(5) -0.015(5)
C5 0.038(5) 0.031(5) 0.035(5) -0.007(4) -0.006(4) -0.005(4)
C6 0.035(5) 0.022(4) 0.024(4) 0.000(3) -0.009(4) -0.006(4)
C7 0.035(5) 0.018(4) 0.030(5) 0.007(3) -0.016(4) -0.001(4)
C8 0.027(5) 0.032(5) 0.031(5) 0.001(4) -0.006(4) -0.014(4)
C9 0.033(5) 0.033(5) 0.029(5) -0.008(4) -0.011(4) 0.004(4)
C10 0.040(6) 0.033(6) 0.064(7) -0.014(5) -0.016(5) -0.005(4)
C11 0.061(7) 0.038(6) 0.057(7) -0.027(5) -0.008(6) -0.010(5)
C12 0.049(6) 0.040(6) 0.031(5) -0.008(4) -0.011(4) -0.006(5)
C13 0.022(4) 0.027(5) 0.048(6) -0.008(4) -0.012(4) -0.006(4)
C14 0.030(5) 0.008(4) 0.050(6) -0.007(4) -0.024(4) -0.001(3)
C15 0.069(8) 0.060(8) 0.031(6) -0.012(5) -0.014(5) -0.005(6)
C16 0.029(5) 0.036(5) 0.024(4) -0.010(4) -0.008(4) -0.005(4)
C17 0.043(6) 0.033(6) 0.047(6) -0.021(5) -0.016(5) 0.000(4)
C18 0.035(5) 0.054(7) 0.027(5) -0.011(4) -0.007(4) -0.004(5)
C19 0.039(5) 0.036(5) 0.037(5) -0.005(4) -0.028(4) 0.000(4)
C20 0.037(5) 0.035(5) 0.032(5) -0.008(4) -0.015(4) -0.003(4)
C21 0.029(5) 0.033(5) 0.025(5) -0.001(4) -0.008(4) -0.008(4)
C22 0.019(4) 0.023(4) 0.033(5) -0.004(4) -0.008(3) -0.006(3)
C23 0.030(4) 0.021(4) 0.021(4) 0.000(3) -0.012(3) 0.001(3)
C24 0.030(4) 0.023(4) 0.021(4) -0.001(3) -0.009(3) -0.005(3)
C25 0.030(5) 0.024(5) 0.041(5) -0.002(4) -0.015(4) -0.007(4)
C26 0.043(5) 0.022(5) 0.042(6) -0.013(4) -0.016(4) 0.002(4)
C27 0.032(5) 0.029(5) 0.029(5) -0.005(4) -0.014(4) -0.006(4)
C28 0.025(4) 0.019(4) 0.033(5) -0.005(3) -0.014(4) -0.005(3)
C29 0.020(4) 0.023(5) 0.026(4) -0.003(3) -0.008(3) -0.004(3)
C30 0.039(5) 0.032(5) 0.043(6) -0.002(4) -0.022(4) -0.002(4)
C31 0.057(7) 0.056(7) 0.036(6) 0.010(5) -0.007(5) -0.038(6)
C32 0.036(5) 0.048(6) 0.025(5) -0.012(4) -0.012(4) -0.007(4)
C33 0.039(6) 0.046(6) 0.036(6) 0.002(4) -0.009(4) -0.007(5)
C34 0.030(5) 0.023(5) 0.053(6) 0.003(4) -0.019(4) -0.011(4)
C35 0.073(8) 0.041(7) 0.071(8) 0.002(6) -0.042(7) -0.024(6)
C36 0.038(7) 0.140(14) 0.059(8) -0.027(8) -0.009(6) -0.018(8)
C37 0.027(5) 0.042(6) 0.056(7) -0.005(5) 0.000(5) -0.009(4)
C38 0.023(5) 0.033(6) 0.070(7) -0.012(5) -0.012(5) 0.003(4)
C39 0.026(5) 0.029(5) 0.053(6) -0.010(4) -0.015(4) 0.004(4)
C40 0.034(5) 0.064(8) 0.060(7) -0.020(6) -0.016(5) -0.006(5)
C41 0.084(9) 0.067(9) 0.065(8) -0.003(6) -0.053(7) 0.017(7)
C42 0.025(5) 0.038(6) 0.046(6) 0.011(4) -0.015(4) -0.005(4)
C43 0.068(8) 0.047(7) 0.043(6) -0.001(5) -0.030(6) 0.018(6)
C44 0.052(6) 0.022(5) 0.058(7) -0.005(5) -0.015(5) 0.011(4)
C45 0.079(9) 0.029(6) 0.104(11) -0.014(7) -0.012(8) 0.011(6)
O13 0.106(8) 0.084(7) 0.077(6) -0.010(6) -0.063(6) -0.030(6)
C46 0.069(5) 0.070(5) 0.065(5) -0.009(4) -0.027(4) -0.013(4)
C47 0.150(12) 0.157(12) 0.152(12) -0.047(9) -0.036(9) -0.040(9)
O14 0.068(5) 0.023(4) 0.046(4) -0.004(3) -0.019(4) -0.016(3)
C48 0.068(5) 0.049(5) 0.060(5) -0.008(4) -0.022(4) -0.010(4)
C49 0.088(8) 0.065(7) 0.097(8) 0.009(6) -0.040(6) -0.021(6)
O15 0.064(5) 0.064(5) 0.051(5) -0.023(4) -0.006(4) -0.023(4)
C50 0.080(6) 0.078(6) 0.083(6) -0.019(4) -0.021(4) -0.015(4)
C51 0.118(10) 0.127(10) 0.114(9) -0.023(8) -0.046(8) -0.010(8)

loop_
_atom_type_symbol
_atom_type_description
_atom_type_scat_dispersion_real
_atom_type_scat_dispersion_imag
_atom_type_scat_source
C C 0.0033 0.0016 'International Tables Vol C Tables 4.2.6.8 and 6.1.1.4'
H H 0.0000 0.0000 'International Tables Vol C Tables 4.2.6.8 and 6.1.1.4'
Dy Dy -0.1892 4.4098 'International Tables Vol C Tables 4.2.6.8 and 6.1.1.4'
N N 0.0061 0.0033 'International Tables Vol C Tables 4.2.6.8 and 6.1.1.4'
O O 0.0106 0.0060 'International Tables Vol C Tables 4.2.6.8 and 6.1.1.4'

loop_
_geom_angle_atom_site_label_1
_geom_angle_atom_site_label_2
_geom_angle_atom_site_label_3
_geom_angle
O12 Dy1 O11 73.0(2)
O12 Dy1 O2 74.9(2)
O11 Dy1 O2 147.9(2)
O12 Dy1 O1 126.2(2)
O11 Dy1 O1 80.1(2)
O2 Dy1 O1 119.9(2)
O12 Dy1 O5 139.7(2)
O11 Dy1 O5 140.6(2)
O2 Dy1 O5 69.2(2)
O1 Dy1 O5 88.23(19)
O12 Dy1 O10 83.4(2)
O11 Dy1 O10 103.8(2)
O2 Dy1 O10 72.5(2)
O1 Dy1 O10 149.0(2)
O5 Dy1 O10 69.04(19)
O12 Dy1 N3 76.9(2)
O11 Dy1 N3 102.3(2)
O2 Dy1 N3 69.9(2)
O1 Dy1 N3 64.4(2)
O5 Dy1 N3 106.3(2)
O10 Dy1 N3 140.9(2)
O12 Dy1 O6 140.6(2)
O11 Dy1 O6 76.3(2)
O2 Dy1 O6 132.02(19)
O1 Dy1 O6 70.60(19)
O5 Dy1 O6 64.31(18)
O10 Dy1 O6 80.4(2)
N3 Dy1 O6 134.4(2)
O12 Dy1 Dy2 98.98(17)
O11 Dy1 Dy2 148.42(17)
O2 Dy1 Dy2 39.54(15)
O1 Dy1 Dy2 125.62(14)
O5 Dy1 Dy2 40.90(14)
O10 Dy1 Dy2 44.59(14)
N3 Dy1 Dy2 105.54(16)
O6 Dy1 Dy2 94.26(13)
O8 Dy2 O7 75.4(2)
O8 Dy2 O2 140.9(2)
O7 Dy2 O2 143.6(2)
O8 Dy2 O9 79.2(2)
O7 Dy2 O9 72.1(2)
O2 Dy2 O9 110.9(2)
O8 Dy2 O5 78.4(2)
O7 Dy2 O5 138.0(2)
O2 Dy2 O5 67.47(18)
O9 Dy2 O5 133.5(2)
O8 Dy2 O4 130.1(2)
O7 Dy2 O4 70.5(2)
O2 Dy2 O4 78.38(19)
O9 Dy2 O4 121.2(2)
O5 Dy2 O4 104.31(18)
O8 Dy2 O10 79.6(2)
O7 Dy2 O10 137.9(2)
O2 Dy2 O10 69.59(19)
O9 Dy2 O10 70.4(2)
O5 Dy2 O10 65.85(18)
O4 Dy2 O10 147.87(19)
O8 Dy2 O3 145.4(2)
O7 Dy2 O3 86.1(2)
O2 Dy2 O3 64.03(19)
O9 Dy2 O3 67.3(2)
O5 Dy2 O3 131.50(19)
O4 Dy2 O3 66.6(2)
O10 Dy2 O3 96.2(2)
O8 Dy2 N6 76.0(2)
O7 Dy2 N6 76.6(2)
O2 Dy2 N6 104.9(2)
O9 Dy2 N6 143.9(2)
O5 Dy2 N6 65.5(2)
O4 Dy2 N6 61.6(2)
O10 Dy2 N6 128.7(2)
O3 Dy2 N6 128.2(2)
O8 Dy2 Dy1 102.11(16)
O7 Dy2 Dy1 177.15(16)
O2 Dy2 Dy1 38.84(13)
O9 Dy2 Dy1 108.95(17)
O5 Dy2 Dy1 39.46(12)
O4 Dy2 Dy1 110.69(14)
O10 Dy2 Dy1 41.81(13)
O3 Dy2 Dy1 96.72(14)
N6 Dy2 Dy1 101.55(16)
C7 O1 Dy1 118.5(5)
C14 O2 Dy1 131.7(5)
C14 O2 Dy2 123.3(5)
Dy1 O2 Dy2 101.6(2)
C13 O3 C15 117.3(8)
C13 O3 Dy2 116.4(5)
C15 O3 Dy2 122.2(6)
C22 O4 Dy2 118.9(5)
C29 O5 Dy1 124.6(5)
C29 O5 Dy2 125.1(5)
Dy1 O5 Dy2 99.64(19)
C28 O6 C30 116.7(7)
C28 O6 Dy1 115.5(5)
C30 O6 Dy1 125.6(5)
C32 O7 Dy2 134.1(6)
C34 O8 Dy2 134.9(6)
C37 O9 Dy2 133.9(6)
C39 O10 Dy1 137.7(6)
C39 O10 Dy2 127.6(6)
Dy1 O10 Dy2 93.6(2)
C42 O11 Dy1 137.1(7)
C44 O12 Dy1 136.7(7)
C1 N1 H1A 120.0
C1 N1 H1B 120.0
H1A N1 H1B 120.0
C7 N2 N3 111.5(7)
C8 N3 N2 114.6(7)
C8 N3 Dy1 128.2(6)
N2 N3 Dy1 116.0(5)
C16 N4 H4A 120.0
C16 N4 H4B 120.0
H4A N4 H4B 120.0
C22 N5 N6 115.6(7)
C22 N5 H5 130(6)
N6 N5 H5 112(6)
C23 N6 N5 116.2(7)
C23 N6 Dy2 129.9(5)
N5 N6 Dy2 113.2(5)
N1 C1 C6 122.7(8)
N1 C1 C2 118.3(9)
C6 C1 C2 118.9(9)
C3 C2 C1 119.6(10)
C3 C2 H2 120.2
C1 C2 H2 120.2
C2 C3 C4 122.0(10)
C2 C3 H3 119.0
C4 C3 H3 119.0
C3 C4 C5 119.5(10)
C3 C4 H4 120.2
C5 C4 H4 120.2
C6 C5 C4 119.0(9)
C6 C5 H5A 120.5
C4 C5 H5A 120.5
C1 C6 C5 120.9(8)
C1 C6 C7 121.0(8)
C5 C6 C7 118.0(8)
N2 C7 O1 123.7(8)
N2 C7 C6 118.2(8)
O1 C7 C6 118.0(8)
N3 C8 C9 125.5(8)
N3 C8 H8 117.2
C9 C8 H8 117.2
C14 C9 C10 118.4(8)
C14 C9 C8 122.6(8)
C10 C9 C8 118.8(9)
C11 C10 C9 122.6(10)
C11 C10 H10 118.7
C9 C10 H10 118.7
C10 C11 C12 119.8(10)
C10 C11 H11 120.1
C12 C11 H11 120.1
C11 C12 C13 119.2(9)
C11 C12 H12 120.4
C13 C12 H12 120.4
C12 C13 O3 125.5(8)
C12 C13 C14 122.5(8)
O3 C13 C14 112.0(7)
O2 C14 C9 122.3(8)
O2 C14 C13 120.3(8)
C9 C14 C13 117.3(8)
O3 C15 H15A 109.5
O3 C15 H15B 109.5
H15A C15 H15B 109.5
O3 C15 H15C 109.5
H15A C15 H15C 109.5
H15B C15 H15C 109.5
N4 C16 C17 119.4(8)
N4 C16 C21 123.3(8)
C17 C16 C21 117.4(8)
C18 C17 C16 122.3(9)
C18 C17 H17 118.8
C16 C17 H17 118.8
C17 C18 C19 120.0(9)
C17 C18 H18 120.0
C19 C18 H18 120.0
C18 C19 C20 118.8(9)
C18 C19 H19 120.6
C20 C19 H19 120.6
C21 C20 C19 120.6(9)
C21 C20 H20 119.7
C19 C20 H20 119.7
C20 C21 C16 120.7(8)
C20 C21 C22 117.5(8)
C16 C21 C22 121.8(8)
O4 C22 N5 119.2(7)
O4 C22 C21 122.2(8)
N5 C22 C21 118.5(7)
N6 C23 C24 122.1(7)
N6 C23 H23 119.0
C24 C23 H23 119.0
C29 C24 C25 118.5(8)
C29 C24 C23 122.3(8)
C25 C24 C23 119.1(7)
C26 C25 C24 120.4(8)
C26 C25 H25 119.8
C24 C25 H25 119.8
C25 C26 C27 121.1(8)
C25 C26 H26 119.5
C27 C26 H26 119.5
C28 C27 C26 119.9(8)
C28 C27 H27 120.0
C26 C27 H27 120.0
C27 C28 O6 125.1(7)
C27 C28 C29 121.4(8)
O6 C28 C29 113.5(7)
O5 C29 C28 119.9(7)
O5 C29 C24 121.4(7)
C28 C29 C24 118.6(7)
O6 C30 H30A 109.5
O6 C30 H30B 109.5
H30A C30 H30B 109.5
O6 C30 H30C 109.5
H30A C30 H30C 109.5
H30B C30 H30C 109.5
C32 C31 H31A 109.5
C32 C31 H31B 109.5
H31A C31 H31B 109.5
C32 C31 H31C 109.5
H31A C31 H31C 109.5
H31B C31 H31C 109.5
O7 C32 C33 126.6(8)
O7 C32 C31 115.4(8)
C33 C32 C31 118.0(9)
C32 C33 C34 123.2(9)
C32 C33 H33 118.4
C34 C33 H33 118.4
O8 C34 C33 124.8(9)
O8 C34 C35 115.6(9)
C33 C34 C35 119.5(9)
C34 C35 H35A 109.5
C34 C35 H35B 109.5
H35A C35 H35B 109.5
C34 C35 H35C 109.5
H35A C35 H35C 109.5
H35B C35 H35C 109.5
C37 C36 H36A 109.5
C37 C36 H36B 109.5
H36A C36 H36B 109.5
C37 C36 H36C 109.5
H36A C36 H36C 109.5
H36B C36 H36C 109.5
O9 C37 C38 125.6(9)
O9 C37 C36 114.8(10)
C38 C37 C36 119.5(10)
C39 C38 C37 125.2(9)
C39 C38 H38 117.4
C37 C38 H38 117.4
O10 C39 C38 124.6(9)
O10 C39 C40 116.9(9)
C38 C39 C40 118.6(9)
C39 C40 H40A 109.5
C39 C40 H40B 109.5
H40A C40 H40B 109.5
C39 C40 H40C 109.5
H40A C40 H40C 109.5
H40B C40 H40C 109.5
C42 C41 H41A 109.5
C42 C41 H41B 109.5
H41A C41 H41B 109.5
C42 C41 H41C 109.5
H41A C41 H41C 109.5
H41B C41 H41C 109.5
O11 C42 C43 123.4(9)
O11 C42 C41 115.3(9)
C43 C42 C41 121.3(9)
C44 C43 C42 123.9(9)
C44 C43 H43 118.0
C42 C43 H43 118.0
O12 C44 C43 124.9(9)
O12 C44 C45 115.8(10)
C43 C44 C45 119.3(10)
C44 C45 H45A 109.5
C44 C45 H45B 109.5
H45A C45 H45B 109.5
C44 C45 H45C 109.5
H45A C45 H45C 109.5
H45B C45 H45C 109.5
C46 O13 H13 109.5
O13 C46 C47 109.4(13)
O13 C46 H46A 109.8
C47 C46 H46A 109.8
O13 C46 H46B 109.8
C47 C46 H46B 109.8
H46A C46 H46B 108.2
C46 C47 H47A 109.5
C46 C47 H47B 109.5
H47A C47 H47B 109.5
C46 C47 H47C 109.5
H47A C47 H47C 109.5
H47B C47 H47C 109.5
C48 O14 H14 109.5
O14 C48 C49 115.3(11)
O14 C48 H48A 108.5
C49 C48 H48A 108.5
O14 C48 H48B 108.5
C49 C48 H48B 108.5
H48A C48 H48B 107.5
C48 C49 H49A 109.5
C48 C49 H49B 109.5
H49A C49 H49B 109.5
C48 C49 H49C 109.5
H49A C49 H49C 109.5
H49B C49 H49C 109.5
C50 O15 H15 109.5
C51 C50 O15 113.6(14)
C51 C50 H50A 108.9
O15 C50 H50A 108.9
C51 C50 H50B 108.9
O15 C50 H50B 108.9
H50A C50 H50B 107.7
C50 C51 H51A 109.5
C50 C51 H51B 109.5
H51A C51 H51B 109.5
C50 C51 H51C 109.5
H51A C51 H51C 109.5
H51B C51 H51C 109.5

loop_
_geom_bond_atom_site_label_1
_geom_bond_atom_site_label_2
_geom_bond_distance
Dy1 O12 2.286(6)
Dy1 O11 2.295(6)
Dy1 O2 2.304(5)
Dy1 O1 2.316(5)
Dy1 O5 2.320(5)
Dy1 O10 2.403(6)
Dy1 N3 2.492(7)
Dy1 O6 2.591(6)
Dy1 Dy2 3.5984(12)
Dy2 O8 2.281(6)
Dy2 O7 2.300(6)
Dy2 O2 2.339(6)
Dy2 O9 2.352(6)
Dy2 O5 2.390(6)
Dy2 O4 2.440(6)
Dy2 O10 2.531(6)
Dy2 O3 2.575(6)
Dy2 N6 2.576(7)
O1 C7 1.327(10)
O2 C14 1.324(9)
O3 C13 1.400(11)
O3 C15 1.450(11)
O4 C22 1.274(10)
O5 C29 1.328(9)
O6 C28 1.394(9)
O6 C30 1.424(10)
O7 C32 1.258(11)
O8 C34 1.277(11)
O9 C37 1.247(12)
O10 C39 1.287(11)
O11 C42 1.292(11)
O12 C44 1.268(11)
N1 C1 1.379(12)
N1 H1A 0.8800
N1 H1B 0.8800
N2 C7 1.310(11)
N2 N3 1.395(10)
N3 C8 1.293(11)
N4 C16 1.360(11)
N4 H4A 0.8800
N4 H4B 0.8800
N5 C22 1.350(11)
N5 N6 1.375(9)
N5 H5 0.898(10)
N6 C23 1.298(10)
C1 C6 1.380(13)
C1 C2 1.417(13)
C2 C3 1.361(15)
C2 H2 0.9500
C3 C4 1.363(15)
C3 H3 0.9500
C4 C5 1.410(13)
C4 H4 0.9500
C5 C6 1.390(12)
C5 H5A 0.9500
C6 C7 1.499(12)
C8 C9 1.437(12)
C8 H8 0.9500
C9 C14 1.400(12)
C9 C10 1.420(13)
C10 C11 1.351(14)
C10 H10 0.9500
C11 C12 1.376(15)
C11 H11 0.9500
C12 C13 1.384(13)
C12 H12 0.9500
C13 C14 1.415(13)
C15 H15A 0.9800
C15 H15B 0.9800
C15 H15C 0.9800
C16 C17 1.402(12)
C16 C21 1.411(12)
C17 C18 1.377(14)
C17 H17 0.9500
C18 C19 1.398(13)
C18 H18 0.9500
C19 C20 1.407(12)
C19 H19 0.9500
C20 C21 1.390(12)
C20 H20 0.9500
C21 C22 1.474(12)
C23 C24 1.443(11)
C23 H23 0.9500
C24 C29 1.410(11)
C24 C25 1.431(12)
C25 C26 1.348(12)
C25 H25 0.9500
C26 C27 1.387(12)
C26 H26 0.9500
C27 C28 1.362(12)
C27 H27 0.9500
C28 C29 1.403(11)
C30 H30A 0.9800
C30 H30B 0.9800
C30 H30C 0.9800
C31 C32 1.505(13)
C31 H31A 0.9800
C31 H31B 0.9800
C31 H31C 0.9800
C32 C33 1.378(14)
C33 C34 1.431(13)
C33 H33 0.9500
C34 C35 1.514(13)
C35 H35A 0.9800
C35 H35B 0.9800
C35 H35C 0.9800
C36 C37 1.545(14)
C36 H36A 0.9800
C36 H36B 0.9800
C36 H36C 0.9800
C37 C38 1.403(15)
C38 C39 1.376(14)
C38 H38 0.9500
C39 C40 1.479(13)
C40 H40A 0.9800
C40 H40B 0.9800
C40 H40C 0.9800
C41 C42 1.493(14)
C41 H41A 0.9800
C41 H41B 0.9800
C41 H41C 0.9800
C42 C43 1.391(15)
C43 C44 1.385(15)
C43 H43 0.9500
C44 C45 1.539(15)
C45 H45A 0.9800
C45 H45B 0.9800
C45 H45C 0.9800
O13 C46 1.387(14)
O13 H13 0.8400
C46 C47 1.44(2)
C46 H46A 0.9900
C46 H46B 0.9900
C47 H47A 0.9800
C47 H47B 0.9800
C47 H47C 0.9800
O14 C48 1.431(13)
O14 H14 0.8400
C48 C49 1.467(17)
C48 H48A 0.9900
C48 H48B 0.9900
C49 H49A 0.9800
C49 H49B 0.9800
C49 H49C 0.9800
O15 C50 1.428(15)
O15 H15 0.8400
C50 C51 1.42(2)
C50 H50A 0.9900
C50 H50B 0.9900
C51 H51A 0.9800
C51 H51B 0.9800
C51 H51C 0.9800

loop_
_geom_hbond_atom_site_label_D
_geom_hbond_atom_site_label_H
_geom_hbond_atom_site_label_A
_geom_hbond_distance_DH
_geom_hbond_distance_HA
_geom_hbond_distance_DA
_geom_hbond_angle_DHA
_geom_hbond_site_symmetry_A
_geom_hbond_publ_flag
O15 H15 O14 0.84 1.94 2.728(11) 157.0 2_666 yes
O14 H14 N2 0.84 2.01 2.792(10) 154.7 1_554 yes
O13 H13 O15 0.84 2.02 2.755(13) 146.0 . yes
C30 H30B O11 0.98 2.37 3.076(12) 128.1 . yes
C23 H23 O1 0.95 2.49 3.339(10) 148.2 2_677 yes
N5 H5 O1 0.898(10) 2.19(3) 3.070(9) 165(8) 2_677 yes
N4 H4B O4 0.88 2.11 2.748(10) 128.7 . yes
N4 H4A O14 0.88 2.31 3.156(10) 161.8 2_666 yes
N1 H1A O11 0.88 2.40 3.255(11) 163.3 . yes
N1 H1A O1 0.88 2.40 2.941(10) 120.2 . yes
N1 H1B O13 0.88 2.10 2.975(11) 172.7 1_556 yes

loop_
_geom_torsion_atom_site_label_1
_geom_torsion_atom_site_label_2
_geom_torsion_atom_site_label_3
_geom_torsion_atom_site_label_4
_geom_torsion
C7 N2 N3 C8 -175.3(8)
C7 N2 N3 Dy1 16.2(8)
C22 N5 N6 C23 -166.4(7)
C22 N5 N6 Dy2 21.6(9)
N1 C1 C2 C3 -177.9(9)
C6 C1 C2 C3 -0.5(14)
C1 C2 C3 C4 0.8(15)
C2 C3 C4 C5 -0.1(17)
C3 C4 C5 C6 -0.8(15)
N1 C1 C6 C5 176.9(9)
C2 C1 C6 C5 -0.4(13)
N1 C1 C6 C7 -1.5(14)
C2 C1 C6 C7 -178.7(8)
C4 C5 C6 C1 1.0(14)
C4 C5 C6 C7 179.4(9)
N3 N2 C7 O1 2.5(11)
N3 N2 C7 C6 -173.6(7)
Dy1 O1 C7 N2 -21.9(10)
Dy1 O1 C7 C6 154.2(6)
C1 C6 C7 N2 125.5(9)
C5 C6 C7 N2 -52.9(11)
C1 C6 C7 O1 -50.8(11)
C5 C6 C7 O1 130.8(8)
N2 N3 C8 C9 177.9(8)
Dy1 N3 C8 C9 -15.2(13)
N3 C8 C9 C14 -15.4(14)
N3 C8 C9 C10 170.9(9)
C14 C9 C10 C11 4.4(15)
C8 C9 C10 C11 178.4(10)
C9 C10 C11 C12 -5.8(17)
C10 C11 C12 C13 5.0(17)
C11 C12 C13 O3 177.6(9)
C11 C12 C13 C14 -3.2(15)
C15 O3 C13 C12 7.7(13)
Dy2 O3 C13 C12 165.2(8)
C15 O3 C13 C14 -171.7(8)
Dy2 O3 C13 C14 -14.1(9)
Dy1 O2 C14 C9 40.3(11)
Dy2 O2 C14 C9 -164.4(6)
Dy1 O2 C14 C13 -138.2(7)
Dy2 O2 C14 C13 17.1(10)
C10 C9 C14 O2 179.1(8)
C8 C9 C14 O2 5.4(13)
C10 C9 C14 C13 -2.3(12)
C8 C9 C14 C13 -176.0(8)
C12 C13 C14 O2 -179.6(8)
O3 C13 C14 O2 -0.2(11)
C12 C13 C14 C9 1.8(13)
O3 C13 C14 C9 -178.8(7)
N4 C16 C17 C18 -177.5(9)
C21 C16 C17 C18 1.5(14)
C16 C17 C18 C19 1.9(14)
C17 C18 C19 C20 -3.8(14)
C18 C19 C20 C21 2.4(14)
C19 C20 C21 C16 1.0(13)
C19 C20 C21 C22 180.0(8)
N4 C16 C21 C20 176.0(9)
C17 C16 C21 C20 -2.9(13)
N4 C16 C21 C22 -2.8(13)
C17 C16 C21 C22 178.2(8)
Dy2 O4 C22 N5 -31.1(10)
Dy2 O4 C22 C21 151.4(6)
N6 N5 C22 O4 4.3(11)
N6 N5 C22 C21 -178.1(7)
C20 C21 C22 O4 -157.8(8)
C16 C21 C22 O4 21.1(13)
C20 C21 C22 N5 24.6(12)
C16 C21 C22 N5 -156.5(8)
N5 N6 C23 C24 175.0(7)
Dy2 N6 C23 C24 -14.6(12)
N6 C23 C24 C29 -19.3(13)
N6 C23 C24 C25 163.3(8)
C29 C24 C25 C26 1.0(13)
C23 C24 C25 C26 178.5(8)
C24 C25 C26 C27 -1.6(14)
C25 C26 C27 C28 1.4(14)
C26 C27 C28 O6 -179.1(8)
C26 C27 C28 C29 -0.7(13)
C30 O6 C28 C27 2.9(12)
Dy1 O6 C28 C27 167.0(7)
C30 O6 C28 C29 -175.6(7)
Dy1 O6 C28 C29 -11.6(9)
Dy1 O5 C29 C28 11.9(10)
Dy2 O5 C29 C28 -125.2(7)
Dy1 O5 C29 C24 -165.4(6)
Dy2 O5 C29 C24 57.5(9)
C27 C28 C29 O5 -177.3(7)
O6 C28 C29 O5 1.3(11)
C27 C28 C29 C24 0.2(13)
O6 C28 C29 C24 178.7(7)
C25 C24 C29 O5 177.1(7)
C23 C24 C29 O5 -0.4(12)
C25 C24 C29 C28 -0.3(12)
C23 C24 C29 C28 -177.7(8)
Dy2 O7 C32 C33 -11.4(15)
Dy2 O7 C32 C31 166.4(7)
O7 C32 C33 C34 0.4(16)
C31 C32 C33 C34 -177.4(9)
Dy2 O8 C34 C33 -3.9(14)
Dy2 O8 C34 C35 178.0(6)
C32 C33 C34 O8 7.2(15)
C32 C33 C34 C35 -174.8(9)
Dy2 O9 C37 C38 22.1(16)
Dy2 O9 C37 C36 -156.1(8)
O9 C37 C38 C39 9.8(17)
C36 C37 C38 C39 -172.0(11)
Dy1 O10 C39 C38 170.2(7)
Dy2 O10 C39 C38 -25.1(13)
Dy1 O10 C39 C40 -10.5(13)
Dy2 O10 C39 C40 154.2(7)
C37 C38 C39 O10 -5.8(16)
C37 C38 C39 C40 175.0(10)
Dy1 O11 C42 C43 -0.4(16)
Dy1 O11 C42 C41 -178.0(8)
O11 C42 C43 C44 2.7(18)
C41 C42 C43 C44 -179.8(12)
Dy1 O12 C44 C43 -13.2(18)
Dy1 O12 C44 C45 165.9(7)
C42 C43 C44 O12 4(2)
C42 C43 C44 C45 -175.4(11)
